data_2310962
loop_
_publ_author_name
'Siegel, S.'

_publ_section_title
;
 The Crystal Structure of K2 Ti F6
;
_journal_name_full 'Acta Crystallographica (1,1948-23,1967)'
_journal_page_first 683
_journal_page_last 684
_journal_volume 5
_journal_year 1952
_chemical_formula_sum 'F6 K2 Ti'
_chemical_name_systematic 'K2 Ti F6'
_space_group_IT_number 164
_symmetry_space_group_name_Hall '-P 3 2"'
_symmetry_space_group_name_H-M 'P -3 m 1'
_cell_angle_alpha 90
_cell_angle_beta 90
_cell_angle_gamma 120
_cell_formula_units_Z 1
_cell_length_a 5.715
_cell_length_b 5.715
_cell_length_c 4.656
_cell_volume 131.697
_citation_journal_id_ASTM ACCRA9
_cod_data_source_file Siegel_ACCRA9_1952_175.cif
_cod_data_source_block F6K2Ti1
_cod_original_cell_volume 131.6971
_cod_original_formula_sum 'F6 K2 Ti1'
_cod_database_code 2310962

loop_
_symmetry_equiv_pos_as_xyz
x,y,z
-y,x-y,z
-x+y,-x,z
y,x,-z
-x,-x+y,-z
x-y,-y,-z
-x,-y,-z
y,-x+y,-z
x-y,x,-z
-y,-x,z
x,x-y,z
-x+y,y,z

loop_
_atom_site_label
_atom_site_type_symbol
_atom_site_fract_x
_atom_site_fract_y
_atom_site_fract_z
_atom_site_occupancy
_atom_site_U_iso_or_equiv
F1 F-1 0.156 0.844 0.244 1 0.0
Ti1 Ti+4 0 0 0 1 0.0
K1 K+1 0.3333 0.6667 0.7 1 0.0
